data_7014307
loop_
_publ_author_name
'Chandrasekhar, Vadapalli'
'Singh, Puja'

_publ_section_title
;
 Reactions of in situ generated hydrated organotin cations with
 chelating O,O- or O,N-ligands: a possible structure-directing
 influence of the organic substituent on tin.
;
_journal_issue 1
_journal_name_full 'Dalton transactions (Cambridge, England : 2003)'
_journal_page_first 114
_journal_page_last 123
_journal_paper_doi 10.1039/c003339a
_journal_volume 40
_journal_year 2011
_chemical_formula_sum 'C68 H72 O12 P4 S2 Sn'
_chemical_formula_weight 1387.95
_chemical_name_common 'organotin sulfonate'
_chemical_name_systematic
;
?
;
_space_group_IT_number 15
_symmetry_cell_setting monoclinic
_symmetry_space_group_name_Hall '-C 2yc'
_symmetry_space_group_name_H-M 'C 1 2/c 1'
_atom_sites_solution_hydrogens geom
_atom_sites_solution_primary direct
_atom_sites_solution_secondary difmap
_audit_creation_method SHELXL-97
_cell_angle_alpha 90.000(5)
_cell_angle_beta 114.090(5)
_cell_angle_gamma 90.000(5)
_cell_formula_units_Z 8
_cell_length_a 33.071(5)
_cell_length_b 11.224(5)
_cell_length_c 37.192(5)
_cell_measurement_reflns_used 3487
_cell_measurement_temperature 100(2)
_cell_measurement_theta_max 21.93
_cell_measurement_theta_min 2.40
_cell_volume 12603(6)
_computing_cell_refinement 'Bruker SMART'
_computing_data_collection 'Bruker SMART'
_computing_data_reduction 'Bruker SAINT'
_computing_molecular_graphics 'Bruker SHELXTL'
_computing_publication_material 'Bruker SHELXTL'
_computing_structure_refinement 'Bruker SHELXTL'
_computing_structure_solution 'Bruker SHELXTL'
_diffrn_ambient_temperature 100(2)
_diffrn_measured_fraction_theta_full 0.997
_diffrn_measured_fraction_theta_max 0.997
_diffrn_measurement_device_type 'CCD area detector'
_diffrn_measurement_method 'phi and omega scans'
_diffrn_radiation_monochromator graphite
_diffrn_radiation_source 'sealed tube'
_diffrn_radiation_type MoK\a
_diffrn_radiation_wavelength 0.71069
_diffrn_reflns_av_R_equivalents 0.0877
_diffrn_reflns_av_sigmaI/netI 0.0988
_diffrn_reflns_limit_h_max 39
_diffrn_reflns_limit_h_min -37
_diffrn_reflns_limit_k_max 13
_diffrn_reflns_limit_k_min -11
_diffrn_reflns_limit_l_max 44
_diffrn_reflns_limit_l_min -44
_diffrn_reflns_number 31925
_diffrn_reflns_theta_full 25.00
_diffrn_reflns_theta_max 25.00
_diffrn_reflns_theta_min 2.11
_exptl_absorpt_coefficient_mu 0.637
_exptl_absorpt_correction_T_max 0.980
_exptl_absorpt_correction_T_min 0.950
_exptl_absorpt_correction_type empirical
_exptl_absorpt_process_details SADABS
_exptl_crystal_colour colorless
_exptl_crystal_density_diffrn 1.463
_exptl_crystal_density_method 'not measured'
_exptl_crystal_description blocklike
_exptl_crystal_F_000 5744
_exptl_crystal_size_max 0.1
_exptl_crystal_size_mid 0.06
_exptl_crystal_size_min 0.04
_refine_diff_density_max 0.835
_refine_diff_density_min -0.612
_refine_diff_density_rms 0.141
_refine_ls_extinction_method none
_refine_ls_goodness_of_fit_ref 1.007
_refine_ls_hydrogen_treatment mixed
_refine_ls_matrix_type full
_refine_ls_number_parameters 799
_refine_ls_number_reflns 11069
_refine_ls_number_restraints 0
_refine_ls_restrained_S_all 1.007
_refine_ls_R_factor_all 0.0857
_refine_ls_R_factor_gt 0.0537
_refine_ls_shift/su_max 0.002
_refine_ls_shift/su_mean 0.000
_refine_ls_structure_factor_coef Fsqd
_refine_ls_weighting_details 'calc w=1/[\s^2^(Fo^2^)+(0.0645P)^2^+0.0000P] where P=(Fo^2^+2Fc^2^)/3'
_refine_ls_weighting_scheme calc
_refine_ls_wR_factor_gt 0.1220
_refine_ls_wR_factor_ref 0.1390
_reflns_number_gt 7748
_reflns_number_total 11069
_reflns_threshold_expression >2sigma(I)
_cod_data_source_file C003339A.TXT
_cod_data_source_block 2octb
_cod_depositor_comments
;
The following automatic conversions were performed:
'_symmetry_cell_setting' value 'Monoclinic' changed to 'monoclinic'
according to '/home/saulius/struct/CIF-dictionaries/cif_core.dic'
dictionary named 'cif_core.dic' version 2.4.1 from
2010-06-29.

'_exptl_absorpt_correction_type' value 'Empirical' changed to
'empirical' according to
'/home/saulius/struct/CIF-dictionaries/cif_core.dic' dictionary named
'cif_core.dic' version 2.4.1 from 2010-06-29.

Automatic conversion script
Id: cif_fix_enum 1555 2011-01-17 13:19:09Z saulius 
;
_cod_original_sg_symbol_H-M 'C2/c '
_cod_database_code 7014307

loop_
_symmetry_equiv_pos_as_xyz
'x, y, z'
'-x, y, -z+1/2'
'x+1/2, y+1/2, z'
'-x+1/2, y+1/2, -z+1/2'
'-x, -y, -z'
'x, -y, z-1/2'
'-x+1/2, -y+1/2, -z'
'x+1/2, -y+1/2, z-1/2'

loop_
_atom_site_label
_atom_site_type_symbol
_atom_site_fract_x
_atom_site_fract_y
_atom_site_fract_z
_atom_site_U_iso_or_equiv
_atom_site_adp_type
_atom_site_occupancy
_atom_site_symmetry_multiplicity
_atom_site_calc_flag
_atom_site_refinement_flags
_atom_site_disorder_assembly
_atom_site_disorder_group
Sn1 Sn 0.916618(11) 0.95000(3) 0.624175(9) 0.01774(11) Uani 1 1 d . . .
S1 S 0.91202(4) 0.73408(11) 0.55339(4) 0.0207(3) Uani 1 1 d . . .
S2 S 0.84636(4) 0.61787(11) 0.35665(4) 0.0214(3) Uani 1 1 d . . .
P1 P 0.80735(4) 0.87246(11) 0.62021(4) 0.0183(3) Uani 1 1 d . . .
P2 P 0.79975(4) 1.11746(11) 0.65599(4) 0.0201(3) Uani 1 1 d . . .
P3 P 1.01743(4) 1.06339(11) 0.61626(4) 0.0202(3) Uani 1 1 d . . .
P4 P 1.04431(5) 1.17589(12) 0.69757(4) 0.0249(3) Uani 1 1 d . . .
O1 O 0.92442(14) 1.0549(3) 0.67656(11) 0.0240(8) Uani 1 1 d . . .
O2 O 0.85431(11) 0.8952(3) 0.62625(9) 0.0211(8) Uani 1 1 d . . .
O3 O 0.84588(11) 1.1544(3) 0.66333(10) 0.0241(8) Uani 1 1 d . . .
O4 O 0.98168(11) 1.0037(3) 0.62472(9) 0.0231(8) Uani 1 1 d . . .
O5 O 1.00192(12) 1.1533(3) 0.70093(11) 0.0353(10) Uani 1 1 d . . .
O6 O 0.89594(12) 0.8366(3) 0.56919(10) 0.0262(8) Uani 1 1 d . . .
O7 O 0.89521(12) 0.6223(3) 0.56093(10) 0.0293(9) Uani 1 1 d . . .
O8 O 0.95910(11) 0.7380(3) 0.56448(10) 0.0277(8) Uani 1 1 d . . .
O9 O 0.79975(11) 0.6294(3) 0.34870(9) 0.0245(8) Uani 1 1 d . . .
O10 O 0.85562(12) 0.5106(3) 0.33986(10) 0.0254(8) Uani 1 1 d . . .
O11 O 0.86472(11) 0.7252(3) 0.34775(9) 0.0236(8) Uani 1 1 d . . .
C1 C 0.88653(17) 1.0913(4) 0.58428(14) 0.0217(11) Uani 1 1 d . . .
H1A H 0.8940 1.0817 0.5618 0.026 Uiso 1 1 calc R . .
H1B H 0.8547 1.0824 0.5748 0.026 Uiso 1 1 calc R . .
C2 C 0.89844(17) 1.2181(4) 0.59958(15) 0.0259(12) Uani 1 1 d . . .
H2A H 0.9304 1.2259 0.6117 0.031 Uiso 1 1 calc R . .
H2B H 0.8875 1.2327 0.6197 0.031 Uiso 1 1 calc R . .
C3 C 0.87936(19) 1.3121(5) 0.56730(16) 0.0305(13) Uani 1 1 d . . .
H3A H 0.8479 1.2974 0.5529 0.037 Uiso 1 1 calc R . .
H3B H 0.8827 1.3899 0.5795 0.037 Uiso 1 1 calc R . .
C4 C 0.9010(2) 1.3141(5) 0.53855(19) 0.0447(17) Uani 1 1 d . . .
H4A H 0.8973 1.2379 0.5258 0.067 Uiso 1 1 calc R . .
H4B H 0.9320 1.3308 0.5524 0.067 Uiso 1 1 calc R . .
H4C H 0.8875 1.3747 0.5191 0.067 Uiso 1 1 calc R . .
C5 C 0.9510(2) 0.8115(5) 0.66260(19) 0.0458(17) Uani 1 1 d . . .
C9 C 0.79156(16) 0.9577(4) 0.65335(14) 0.0195(11) Uani 1 1 d . . .
H9A H 0.8076 0.9259 0.6796 0.023 Uiso 1 1 calc R . .
H9B H 0.7604 0.9430 0.6464 0.023 Uiso 1 1 calc R . .
C10 C 0.80110(16) 0.7198(4) 0.63062(14) 0.0198(11) Uani 1 1 d . . .
C11 C 0.77394(17) 0.6825(4) 0.64877(14) 0.0236(12) Uani 1 1 d . . .
H11 H 0.7584 0.7384 0.6567 0.028 Uiso 1 1 calc R . .
C12 C 0.7699(2) 0.5619(4) 0.65514(16) 0.0340(14) Uani 1 1 d . . .
H12B H 0.7527 0.5376 0.6683 0.041 Uiso 1 1 calc R . .
C13 C 0.7911(2) 0.4782(5) 0.64204(16) 0.0385(15) Uani 1 1 d . . .
H13 H 0.7873 0.3975 0.6455 0.046 Uiso 1 1 calc R . .
C14 C 0.8180(2) 0.5144(5) 0.62369(16) 0.0391(15) Uani 1 1 d . . .
H14 H 0.8327 0.4577 0.6153 0.047 Uiso 1 1 calc R . .
C15 C 0.82310(18) 0.6339(4) 0.61769(15) 0.0271(12) Uani 1 1 d . . .
H15 H 0.8410 0.6574 0.6051 0.033 Uiso 1 1 calc R . .
C16 C 0.76988(16) 0.9017(4) 0.57043(14) 0.0196(11) Uani 1 1 d . . .
C17 C 0.72542(17) 0.9294(4) 0.55955(14) 0.0228(12) Uani 1 1 d . . .
H17 H 0.7141 0.9338 0.5787 0.027 Uiso 1 1 calc R . .
C18 C 0.69805(17) 0.9503(4) 0.52066(15) 0.0255(12) Uani 1 1 d . . .
H18 H 0.6686 0.9714 0.5138 0.031 Uiso 1 1 calc R . .
C19 C 0.71409(18) 0.9401(4) 0.49170(15) 0.0273(12) Uani 1 1 d . . .
H19 H 0.6956 0.9541 0.4654 0.033 Uiso 1 1 calc R . .
C20 C 0.75810(18) 0.9088(5) 0.50228(15) 0.0270(12) Uani 1 1 d . . .
H20 H 0.7687 0.8996 0.4828 0.032 Uiso 1 1 calc R . .
C21 C 0.78622(17) 0.8913(4) 0.54094(14) 0.0241(12) Uani 1 1 d . . .
H21 H 0.8158 0.8728 0.5477 0.029 Uiso 1 1 calc R . .
C22 C 0.78341(16) 1.1653(4) 0.69422(13) 0.0174(10) Uani 1 1 d . . .
C23 C 0.80638(16) 1.2588(4) 0.71818(14) 0.0202(11) Uani 1 1 d . . .
H23 H 0.8301 1.2932 0.7146 0.024 Uiso 1 1 calc R . .
C24 C 0.79443(17) 1.3015(4) 0.74741(14) 0.0239(12) Uani 1 1 d . . .
H24 H 0.8099 1.3648 0.7631 0.029 Uiso 1 1 calc R . .
C25 C 0.75970(18) 1.2506(5) 0.75327(16) 0.0296(13) Uani 1 1 d . . .
H25 H 0.7518 1.2786 0.7731 0.036 Uiso 1 1 calc R . .
C26 C 0.73667(17) 1.1572(5) 0.72937(15) 0.0288(13) Uani 1 1 d . . .
H26 H 0.7130 1.1234 0.7331 0.035 Uiso 1 1 calc R . .
C27 C 0.74805(17) 1.1133(4) 0.70021(15) 0.0253(12) Uani 1 1 d . . .
H27 H 0.7325 1.0499 0.6846 0.030 Uiso 1 1 calc R . .
C28 C 0.76019(17) 1.1804(4) 0.61081(14) 0.0214(11) Uani 1 1 d . . .
C29 C 0.71520(18) 1.1851(4) 0.60161(15) 0.0269(12) Uani 1 1 d . . .
H29 H 0.7044 1.1522 0.6189 0.032 Uiso 1 1 calc R . .
C30 C 0.68588(19) 1.2380(5) 0.56705(15) 0.0326(13) Uani 1 1 d . . .
H30 H 0.6557 1.2409 0.5612 0.039 Uiso 1 1 calc R . .
C31 C 0.7024(2) 1.2869(5) 0.54115(17) 0.0387(15) Uani 1 1 d . . .
H31 H 0.6833 1.3236 0.5180 0.046 Uiso 1 1 calc R . .
C32 C 0.7468(2) 1.2804(5) 0.54995(16) 0.0328(14) Uani 1 1 d . . .
H32 H 0.7575 1.3126 0.5325 0.039 Uiso 1 1 calc R . .
C33 C 0.77570(18) 1.2275(4) 0.58399(15) 0.0251(12) Uani 1 1 d . . .
H33 H 0.8057 1.2230 0.5892 0.030 Uiso 1 1 calc R . .
C34 C 1.03839(16) 1.1938(4) 0.64710(14) 0.0220(11) Uani 1 1 d . . .
H34A H 1.0185 1.2600 0.6353 0.026 Uiso 1 1 calc R . .
H34B H 1.0670 1.2143 0.6475 0.026 Uiso 1 1 calc R . .
C35 C 0.99796(16) 1.1087(4) 0.56569(14) 0.0190(11) Uani 1 1 d . . .
C36 C 0.96658(16) 1.0367(4) 0.53776(14) 0.0223(11) Uani 1 1 d . . .
H36 H 0.9556 0.9705 0.5459 0.027 Uiso 1 1 calc R . .
C37 C 0.95140(17) 1.0624(4) 0.49785(14) 0.0230(12) Uani 1 1 d . . .
H37 H 0.9300 1.0143 0.4794 0.028 Uiso 1 1 calc R . .
C38 C 0.96830(17) 1.1601(5) 0.48566(16) 0.0263(12) Uani 1 1 d . . .
H38 H 0.9582 1.1780 0.4590 0.032 Uiso 1 1 calc R . .
C39 C 1.00030(18) 1.2309(5) 0.51334(16) 0.0300(13) Uani 1 1 d . . .
H39 H 1.0118 1.2957 0.5051 0.036 Uiso 1 1 calc R . .
C40 C 1.01528(16) 1.2062(4) 0.55320(16) 0.0251(12) Uani 1 1 d . . .
H40 H 1.0367 1.2542 0.5716 0.030 Uiso 1 1 calc R . .
C41 C 1.06220(16) 0.9615(4) 0.62485(13) 0.0198(11) Uani 1 1 d . . .
C42 C 1.05887(17) 0.8461(4) 0.63694(15) 0.0258(12) Uani 1 1 d . . .
H42 H 1.0338 0.8228 0.6406 0.031 Uiso 1 1 calc R . .
C43 C 1.09339(18) 0.7649(5) 0.64365(15) 0.0279(12) Uani 1 1 d . . .
H43 H 1.0915 0.6879 0.6520 0.034 Uiso 1 1 calc R . .
C44 C 1.13012(18) 0.7996(5) 0.63780(15) 0.0300(13) Uani 1 1 d . . .
H44 H 1.1532 0.7459 0.6425 0.036 Uiso 1 1 calc R . .
C45 C 1.13312(18) 0.9139(5) 0.62494(16) 0.0311(13) Uani 1 1 d . . .
H45 H 1.1579 0.9361 0.6207 0.037 Uiso 1 1 calc R . .
C46 C 1.09926(17) 0.9952(5) 0.61835(15) 0.0256(12) Uani 1 1 d . . .
H46 H 1.1012 1.0717 0.6096 0.031 Uiso 1 1 calc R . .
C47 C 1.08317(18) 1.0556(4) 0.71743(14) 0.0267(12) Uani 1 1 d . . .
C48 C 1.0716(2) 0.9599(5) 0.73530(17) 0.0422(16) Uani 1 1 d . . .
H48 H 1.0450 0.9604 0.7383 0.051 Uiso 1 1 calc R . .
C49 C 1.1004(3) 0.8639(6) 0.74857(19) 0.059(2) Uani 1 1 d . . .
H49 H 1.0928 0.7994 0.7603 0.071 Uiso 1 1 calc R . .
C50 C 1.1399(3) 0.8630(6) 0.74459(18) 0.0514(19) Uani 1 1 d . . .
H50 H 1.1585 0.7973 0.7532 0.062 Uiso 1 1 calc R . .
C51 C 1.15213(19) 0.9582(5) 0.72807(15) 0.0342(14) Uani 1 1 d . . .
H51 H 1.1793 0.9580 0.7261 0.041 Uiso 1 1 calc R . .
C52 C 1.12385(18) 1.0545(5) 0.71434(14) 0.0276(12) Uani 1 1 d . . .
H52 H 1.1320 1.1188 0.7030 0.033 Uiso 1 1 calc R . .
C53 C 1.07026(16) 1.3086(4) 0.72403(14) 0.0209(11) Uani 1 1 d . . .
C54 C 1.06883(18) 1.3246(5) 0.76074(15) 0.0289(13) Uani 1 1 d . . .
H54 H 1.0540 1.2697 0.7697 0.035 Uiso 1 1 calc R . .
C55 C 1.0891(2) 1.4203(5) 0.78340(16) 0.0349(14) Uani 1 1 d . . .
H55 H 1.0885 1.4296 0.8080 0.042 Uiso 1 1 calc R . .
C56 C 1.11044(19) 1.5039(5) 0.77008(16) 0.0342(14) Uani 1 1 d . . .
H56 H 1.1242 1.5691 0.7858 0.041 Uiso 1 1 calc R . .
C57 C 1.11145(17) 1.4909(5) 0.73361(16) 0.0274(12) Uani 1 1 d . . .
H57 H 1.1255 1.5478 0.7245 0.033 Uiso 1 1 calc R . .
C58 C 1.09160(17) 1.3929(5) 0.71052(15) 0.0275(12) Uani 1 1 d . . .
H58 H 1.0925 1.3835 0.6860 0.033 Uiso 1 1 calc R . .
C59 C 0.88640(16) 0.7586(4) 0.50164(14) 0.0204(11) Uani 1 1 d . . .
C60 C 0.86067(16) 0.8562(4) 0.48703(15) 0.0224(11) Uani 1 1 d . . .
H60 H 0.8571 0.9113 0.5042 0.027 Uiso 1 1 calc R . .
C61 C 0.83932(17) 0.8746(4) 0.44615(14) 0.0227(11) Uani 1 1 d . . .
H61 H 0.8223 0.9427 0.4365 0.027 Uiso 1 1 calc R . .
C62 C 0.84330(16) 0.7944(4) 0.42059(14) 0.0203(11) Uani 1 1 d . . .
H62 H 0.8284 0.8074 0.3937 0.024 Uiso 1 1 calc R . .
C63 C 0.86990(16) 0.6902(4) 0.43423(14) 0.0197(11) Uani 1 1 d . . .
C64 C 0.89266(16) 0.6725(4) 0.47585(14) 0.0188(11) Uani 1 1 d . . .
C65 C 0.91906(16) 0.5687(4) 0.48981(15) 0.0238(12) Uani 1 1 d . . .
H65 H 0.9343 0.5566 0.5168 0.029 Uiso 1 1 calc R . .
C66 C 0.92217(18) 0.4869(4) 0.46402(15) 0.0268(12) Uani 1 1 d . . .
H66 H 0.9397 0.4196 0.4736 0.032 Uiso 1 1 calc R . .
C67 C 0.89939(18) 0.5030(5) 0.42333(15) 0.0270(12) Uani 1 1 d . . .
H67 H 0.9017 0.4458 0.4061 0.032 Uiso 1 1 calc R . .
C68 C 0.87391(16) 0.6017(4) 0.40867(14) 0.0194(11) Uani 1 1 d . . .
H101 H 0.947(2) 1.097(5) 0.6877(18) 0.05(2) Uiso 1 1 d . . .
H102 H 0.9022(19) 1.095(4) 0.6745(15) 0.024(16) Uiso 1 1 d . . .
C8 C 0.9777(4) 0.4869(13) 0.6649(4) 0.159(5) Uani 1 1 d . . .
C7 C 0.9794(4) 0.6019(10) 0.6856(4) 0.030(3) Uiso 0.50 1 d P A 1
C7A C 1.0017(8) 0.6023(18) 0.7021(6) 0.022(5) Uiso 0.25 1 d P A 2
C7B C 0.9837(9) 0.687(2) 0.7180(8) 0.052(7) Uiso 0.25 1 d P B 3
C6 C 0.9534(4) 0.6943(9) 0.6507(3) 0.028(2) Uiso 0.50 1 d P A 1
C6A C 0.9825(6) 0.8130(16) 0.6933(6) 0.018(4) Uiso 0.25 1 d P A 2
C6B C 0.9382(9) 0.749(2) 0.6824(8) 0.051(7) Uiso 0.25 1 d P B 3
O12 O 0.5132(5) 0.9934(13) 0.1004(4) 0.144(7) Uiso 0.567(14) 1 d P C 1
O12A O 0.4760(4) 1.0417(10) 0.1054(3) 0.065(5) Uiso 0.433(14) 1 d P C 2

loop_
_atom_site_aniso_label
_atom_site_aniso_U_11
_atom_site_aniso_U_22
_atom_site_aniso_U_33
_atom_site_aniso_U_23
_atom_site_aniso_U_13
_atom_site_aniso_U_12
Sn1 0.01855(19) 0.01857(19) 0.01907(19) -0.00023(14) 0.01072(15) -0.00088(14)
S1 0.0243(7) 0.0203(7) 0.0193(7) -0.0013(5) 0.0106(6) -0.0010(5)
S2 0.0218(7) 0.0250(7) 0.0208(7) -0.0027(5) 0.0121(6) -0.0041(5)
P1 0.0195(7) 0.0182(7) 0.0205(7) -0.0007(5) 0.0114(6) -0.0025(5)
P2 0.0227(7) 0.0187(7) 0.0237(7) -0.0030(6) 0.0145(6) -0.0024(5)
P3 0.0169(7) 0.0247(7) 0.0215(7) -0.0044(6) 0.0103(6) -0.0025(5)
P4 0.0230(8) 0.0298(8) 0.0259(8) -0.0071(6) 0.0141(6) -0.0072(6)
O1 0.020(2) 0.030(2) 0.024(2) -0.0048(17) 0.0117(18) -0.0048(19)
O2 0.0195(19) 0.0262(19) 0.0220(19) -0.0051(15) 0.0129(16) -0.0037(14)
O3 0.026(2) 0.0237(19) 0.029(2) -0.0036(15) 0.0176(17) -0.0046(15)
O4 0.023(2) 0.0264(19) 0.026(2) -0.0031(15) 0.0161(17) -0.0017(15)
O5 0.029(2) 0.050(2) 0.034(2) -0.0153(19) 0.0205(19) -0.0156(18)
O6 0.033(2) 0.024(2) 0.0228(19) -0.0027(15) 0.0134(17) 0.0064(16)
O7 0.041(2) 0.023(2) 0.027(2) -0.0012(16) 0.0172(19) -0.0062(16)
O8 0.021(2) 0.034(2) 0.028(2) -0.0019(16) 0.0093(17) -0.0008(16)
O9 0.022(2) 0.031(2) 0.0243(19) -0.0030(16) 0.0133(17) -0.0040(15)
O10 0.032(2) 0.0244(19) 0.0241(19) -0.0065(15) 0.0158(17) -0.0042(15)
O11 0.027(2) 0.026(2) 0.0216(19) -0.0011(15) 0.0143(17) -0.0044(15)
C1 0.021(3) 0.023(3) 0.020(3) 0.003(2) 0.008(2) 0.004(2)
C2 0.026(3) 0.022(3) 0.034(3) 0.004(2) 0.016(3) 0.003(2)
C3 0.037(3) 0.023(3) 0.039(3) 0.003(2) 0.023(3) 0.001(2)
C4 0.045(4) 0.043(4) 0.063(4) 0.032(3) 0.039(4) 0.021(3)
C5 0.040(4) 0.039(4) 0.051(4) 0.026(3) 0.012(3) 0.016(3)
C9 0.022(3) 0.019(3) 0.020(3) -0.002(2) 0.011(2) 0.002(2)
C10 0.018(3) 0.021(3) 0.021(3) 0.000(2) 0.009(2) 0.001(2)
C11 0.022(3) 0.022(3) 0.023(3) 0.004(2) 0.006(2) 0.002(2)
C12 0.052(4) 0.019(3) 0.029(3) 0.007(2) 0.014(3) -0.005(3)
C13 0.066(5) 0.024(3) 0.026(3) 0.002(2) 0.019(3) -0.005(3)
C14 0.062(4) 0.024(3) 0.028(3) 0.002(3) 0.016(3) 0.018(3)
C15 0.034(3) 0.026(3) 0.022(3) -0.006(2) 0.011(3) 0.001(2)
C16 0.024(3) 0.013(2) 0.023(3) -0.002(2) 0.010(2) -0.003(2)
C17 0.027(3) 0.022(3) 0.023(3) 0.000(2) 0.013(2) -0.001(2)
C18 0.020(3) 0.022(3) 0.032(3) 0.000(2) 0.008(2) 0.000(2)
C19 0.027(3) 0.027(3) 0.022(3) 0.003(2) 0.004(2) -0.004(2)
C20 0.031(3) 0.035(3) 0.019(3) 0.000(2) 0.014(3) -0.005(2)
C21 0.026(3) 0.023(3) 0.025(3) 0.001(2) 0.013(3) -0.002(2)
C22 0.021(3) 0.019(3) 0.016(3) -0.005(2) 0.011(2) -0.001(2)
C23 0.019(3) 0.023(3) 0.021(3) -0.001(2) 0.011(2) -0.001(2)
C24 0.026(3) 0.026(3) 0.019(3) -0.008(2) 0.010(2) -0.003(2)
C25 0.035(3) 0.033(3) 0.027(3) -0.007(2) 0.018(3) -0.001(2)
C26 0.022(3) 0.037(3) 0.035(3) -0.005(3) 0.018(3) -0.007(2)
C27 0.027(3) 0.027(3) 0.027(3) -0.006(2) 0.017(3) -0.003(2)
C28 0.025(3) 0.017(3) 0.026(3) -0.003(2) 0.015(2) 0.001(2)
C29 0.030(3) 0.022(3) 0.030(3) 0.003(2) 0.013(3) 0.004(2)
C30 0.028(3) 0.043(4) 0.029(3) -0.005(3) 0.013(3) 0.008(3)
C31 0.058(5) 0.031(3) 0.026(3) 0.000(3) 0.016(3) 0.009(3)
C32 0.049(4) 0.031(3) 0.026(3) -0.002(3) 0.023(3) -0.005(3)
C33 0.034(3) 0.019(3) 0.028(3) -0.003(2) 0.019(3) -0.004(2)
C34 0.017(3) 0.022(3) 0.029(3) -0.004(2) 0.011(2) -0.001(2)
C35 0.019(3) 0.018(3) 0.023(3) -0.002(2) 0.011(2) 0.003(2)
C36 0.025(3) 0.020(3) 0.028(3) -0.001(2) 0.017(2) -0.001(2)
C37 0.023(3) 0.028(3) 0.020(3) -0.006(2) 0.011(2) 0.001(2)
C38 0.020(3) 0.031(3) 0.028(3) 0.004(2) 0.010(3) 0.008(2)
C39 0.034(3) 0.025(3) 0.039(3) 0.012(3) 0.023(3) 0.003(2)
C40 0.017(3) 0.019(3) 0.038(3) 0.001(2) 0.011(3) 0.001(2)
C41 0.016(3) 0.028(3) 0.013(2) 0.001(2) 0.005(2) 0.000(2)
C42 0.026(3) 0.027(3) 0.027(3) 0.000(2) 0.014(3) 0.003(2)
C43 0.037(3) 0.023(3) 0.028(3) 0.001(2) 0.016(3) 0.004(2)
C44 0.032(3) 0.034(3) 0.021(3) -0.005(2) 0.009(3) 0.013(2)
C45 0.025(3) 0.038(3) 0.038(3) -0.003(3) 0.021(3) 0.002(2)
C46 0.026(3) 0.027(3) 0.027(3) -0.002(2) 0.014(3) 0.000(2)
C47 0.035(3) 0.026(3) 0.021(3) -0.006(2) 0.013(3) -0.008(2)
C48 0.067(5) 0.036(4) 0.040(4) 0.001(3) 0.038(4) -0.005(3)
C49 0.111(7) 0.031(4) 0.046(4) 0.010(3) 0.044(5) 0.001(4)
C50 0.085(6) 0.032(4) 0.036(4) 0.006(3) 0.023(4) 0.012(3)
C51 0.031(3) 0.038(4) 0.023(3) -0.009(3) 0.001(3) 0.000(3)
C52 0.029(3) 0.028(3) 0.020(3) -0.002(2) 0.004(2) -0.004(2)
C53 0.018(3) 0.026(3) 0.021(3) -0.003(2) 0.010(2) -0.002(2)
C54 0.031(3) 0.027(3) 0.030(3) 0.004(2) 0.015(3) 0.003(2)
C55 0.048(4) 0.038(4) 0.023(3) -0.006(3) 0.019(3) 0.004(3)
C56 0.044(4) 0.025(3) 0.031(3) -0.005(3) 0.013(3) -0.001(3)
C57 0.023(3) 0.023(3) 0.040(3) -0.003(2) 0.015(3) -0.003(2)
C58 0.024(3) 0.035(3) 0.024(3) -0.001(2) 0.011(3) -0.001(2)
C59 0.022(3) 0.020(3) 0.023(3) 0.004(2) 0.013(2) -0.001(2)
C60 0.022(3) 0.025(3) 0.026(3) -0.004(2) 0.016(2) -0.002(2)
C61 0.027(3) 0.020(3) 0.024(3) 0.004(2) 0.014(3) 0.003(2)
C62 0.024(3) 0.020(3) 0.021(3) 0.003(2) 0.014(2) -0.004(2)
C63 0.020(3) 0.020(3) 0.026(3) -0.002(2) 0.016(2) -0.007(2)
C64 0.024(3) 0.018(3) 0.021(3) -0.001(2) 0.015(2) -0.005(2)
C65 0.019(3) 0.027(3) 0.024(3) 0.004(2) 0.008(2) -0.002(2)
C66 0.033(3) 0.020(3) 0.030(3) 0.000(2) 0.015(3) 0.006(2)
C67 0.036(3) 0.026(3) 0.024(3) -0.003(2) 0.017(3) 0.000(2)
C68 0.017(3) 0.023(3) 0.022(3) -0.004(2) 0.011(2) -0.005(2)
C8 0.123(11) 0.194(14) 0.160(12) 0.048(11) 0.058(10) 0.026(10)

loop_
_atom_type_symbol
_atom_type_description
_atom_type_scat_dispersion_real
_atom_type_scat_dispersion_imag
_atom_type_scat_source
C C 0.0033 0.0016 'International Tables Vol C Tables 4.2.6.8 and 6.1.1.4'
H H 0.0000 0.0000 'International Tables Vol C Tables 4.2.6.8 and 6.1.1.4'
O O 0.0106 0.0060 'International Tables Vol C Tables 4.2.6.8 and 6.1.1.4'
P P 0.1023 0.0942 'International Tables Vol C Tables 4.2.6.8 and 6.1.1.4'
S S 0.1246 0.1234 'International Tables Vol C Tables 4.2.6.8 and 6.1.1.4'
Sn Sn -0.6537 1.4246 'International Tables Vol C Tables 4.2.6.8 and 6.1.1.4'

loop_
_geom_angle_atom_site_label_1
_geom_angle_atom_site_label_2
_geom_angle_atom_site_label_3
_geom_angle
_geom_angle_site_symmetry_1
_geom_angle_site_symmetry_3
_geom_angle_publ_flag
C5 Sn1 C1 175.3(2) . . ?
C5 Sn1 O2 91.4(2) . . ?
C1 Sn1 O2 93.18(16) . . ?
C5 Sn1 O1 87.6(2) . . ?
C1 Sn1 O1 94.09(17) . . ?
O2 Sn1 O1 83.74(13) . . ?
C5 Sn1 O4 86.6(2) . . ?
C1 Sn1 O4 88.83(17) . . ?
O2 Sn1 O4 177.58(12) . . ?
O1 Sn1 O4 94.78(14) . . ?
C5 Sn1 O6 94.5(2) . . ?
C1 Sn1 O6 84.61(16) . . ?
O2 Sn1 O6 86.09(12) . . ?
O1 Sn1 O6 169.66(14) . . ?
O4 Sn1 O6 95.45(12) . . ?
O8 S1 O7 115.3(2) . . ?
O8 S1 O6 112.5(2) . . ?
O7 S1 O6 111.5(2) . . ?
O8 S1 C59 106.7(2) . . ?
O7 S1 C59 107.0(2) . . ?
O6 S1 C59 102.6(2) . . ?
O10 S2 O11 114.3(2) . . ?
O10 S2 O9 112.4(2) . . ?
O11 S2 O9 112.9(2) . . ?
O10 S2 C68 106.2(2) . . ?
O11 S2 C68 104.9(2) . . ?
O9 S2 C68 105.1(2) . . ?
O2 P1 C10 109.6(2) . . ?
O2 P1 C16 111.2(2) . . ?
C10 P1 C16 107.9(2) . . ?
O2 P1 C9 112.4(2) . . ?
C10 P1 C9 105.7(2) . . ?
C16 P1 C9 109.9(2) . . ?
O3 P2 C22 112.8(2) . . ?
O3 P2 C28 111.1(2) . . ?
C22 P2 C28 106.4(2) . . ?
O3 P2 C9 113.8(2) . . ?
C22 P2 C9 104.6(2) . . ?
C28 P2 C9 107.6(2) . . ?
O4 P3 C41 110.0(2) . . ?
O4 P3 C35 111.7(2) . . ?
C41 P3 C35 106.5(2) . . ?
O4 P3 C34 111.0(2) . . ?
C41 P3 C34 109.1(2) . . ?
C35 P3 C34 108.3(2) . . ?
O5 P4 C53 110.7(2) . . ?
O5 P4 C47 112.3(2) . . ?
C53 P4 C47 107.2(2) . . ?
O5 P4 C34 113.6(2) . . ?
C53 P4 C34 107.4(2) . . ?
C47 P4 C34 105.3(2) . . ?
P1 O2 Sn1 168.3(2) . . ?
P3 O4 Sn1 163.9(2) . . ?
S1 O6 Sn1 140.1(2) . . ?
C2 C1 Sn1 117.4(3) . . ?
C1 C2 C3 113.0(4) . . ?
C4 C3 C2 113.8(4) . . ?
C6A C5 C6B 79.1(16) . . ?
C6A C5 C6 100.2(11) . . ?
C6B C5 C6 74.2(13) . . ?
C6A C5 Sn1 131.3(10) . . ?
C6B C5 Sn1 127.9(14) . . ?
C6 C5 Sn1 124.3(6) . . ?
P1 C9 P2 119.0(3) . . ?
C11 C10 C15 119.1(5) . . ?
C11 C10 P1 123.3(4) . . ?
C15 C10 P1 117.5(4) . . ?
C10 C11 C12 120.2(5) . . ?
C13 C12 C11 120.4(5) . . ?
C12 C13 C14 119.9(5) . . ?
C15 C14 C13 120.7(5) . . ?
C14 C15 C10 119.7(5) . . ?
C17 C16 C21 119.1(5) . . ?
C17 C16 P1 123.1(4) . . ?
C21 C16 P1 117.8(4) . . ?
C18 C17 C16 120.5(5) . . ?
C17 C18 C19 120.4(5) . . ?
C18 C19 C20 119.3(5) . . ?
C21 C20 C19 121.1(5) . . ?
C20 C21 C16 119.5(5) . . ?
C23 C22 C27 119.1(4) . . ?
C23 C22 P2 118.2(4) . . ?
C27 C22 P2 122.7(4) . . ?
C24 C23 C22 120.7(5) . . ?
C25 C24 C23 120.3(5) . . ?
C24 C25 C26 119.2(5) . . ?
C27 C26 C25 121.4(5) . . ?
C26 C27 C22 119.3(5) . . ?
C29 C28 C33 118.6(5) . . ?
C29 C28 P2 122.9(4) . . ?
C33 C28 P2 118.4(4) . . ?
C28 C29 C30 121.3(5) . . ?
C29 C30 C31 118.9(5) . . ?
C32 C31 C30 119.8(5) . . ?
C31 C32 C33 121.3(5) . . ?
C32 C33 C28 120.1(5) . . ?
P3 C34 P4 114.6(3) . . ?
C36 C35 C40 119.3(5) . . ?
C36 C35 P3 117.2(4) . . ?
C40 C35 P3 123.3(4) . . ?
C35 C36 C37 120.8(5) . . ?
C38 C37 C36 119.6(5) . . ?
C39 C38 C37 119.8(5) . . ?
C40 C39 C38 120.7(5) . . ?
C39 C40 C35 119.7(5) . . ?
C42 C41 C46 120.0(5) . . ?
C42 C41 P3 118.9(4) . . ?
C46 C41 P3 121.1(4) . . ?
C41 C42 C43 119.8(5) . . ?
C44 C43 C42 119.8(5) . . ?
C43 C44 C45 120.6(5) . . ?
C46 C45 C44 120.2(5) . . ?
C45 C46 C41 119.6(5) . . ?
C52 C47 C48 119.5(5) . . ?
C52 C47 P4 121.5(4) . . ?
C48 C47 P4 118.9(4) . . ?
C49 C48 C47 119.0(6) . . ?
C50 C49 C48 120.8(6) . . ?
C51 C50 C49 120.6(6) . . ?
C50 C51 C52 119.7(6) . . ?
C51 C52 C47 120.4(5) . . ?
C58 C53 C54 119.3(5) . . ?
C58 C53 P4 124.4(4) . . ?
C54 C53 P4 116.3(4) . . ?
C55 C54 C53 120.2(5) . . ?
C54 C55 C56 120.5(5) . . ?
C57 C56 C55 120.1(5) . . ?
C56 C57 C58 119.9(5) . . ?
C57 C58 C53 119.9(5) . . ?
C60 C59 C64 120.9(5) . . ?
C60 C59 S1 120.1(4) . . ?
C64 C59 S1 118.9(4) . . ?
C59 C60 C61 120.5(5) . . ?
C62 C61 C60 120.8(5) . . ?
C61 C62 C63 121.2(5) . . ?
C68 C63 C62 123.3(5) . . ?
C68 C63 C64 118.4(4) . . ?
C62 C63 C64 118.3(4) . . ?
C65 C64 C63 118.8(4) . . ?
C65 C64 C59 122.9(4) . . ?
C63 C64 C59 118.3(4) . . ?
C66 C65 C64 120.5(5) . . ?
C65 C66 C67 120.9(5) . . ?
C68 C67 C66 120.6(5) . . ?
C67 C68 C63 120.9(5) . . ?
C67 C68 S2 118.4(4) . . ?
C63 C68 S2 120.7(4) . . ?
C7 C8 C7A 23.3(8) . . ?
C8 C7 C6 104.4(10) . . ?
C5 C6 C7 115.5(8) . . ?
C5 C6B C7B 107(2) . . ?

loop_
_geom_bond_atom_site_label_1
_geom_bond_atom_site_label_2
_geom_bond_distance
_geom_bond_site_symmetry_2
_geom_bond_publ_flag
Sn1 C5 2.104(6) . ?
Sn1 C1 2.121(5) . ?
Sn1 O2 2.182(3) . ?
Sn1 O1 2.200(4) . ?
Sn1 O4 2.227(3) . ?
Sn1 O6 2.265(3) . ?
S1 O8 1.439(4) . ?
S1 O7 1.445(3) . ?
S1 O6 1.485(3) . ?
S1 C59 1.780(5) . ?
S2 O10 1.446(3) . ?
S2 O11 1.447(3) . ?
S2 O9 1.452(3) . ?
S2 C68 1.780(5) . ?
P1 O2 1.498(3) . ?
P1 C10 1.787(5) . ?
P1 C16 1.788(5) . ?
P1 C9 1.798(5) . ?
P2 O3 1.494(3) . ?
P2 C22 1.797(4) . ?
P2 C28 1.800(5) . ?
P2 C9 1.810(5) . ?
P3 O4 1.499(3) . ?
P3 C41 1.794(5) . ?
P3 C35 1.795(5) . ?
P3 C34 1.814(5) . ?
P4 O5 1.479(4) . ?
P4 C53 1.798(5) . ?
P4 C47 1.801(6) . ?
P4 C34 1.817(5) . ?
C1 C2 1.524(7) . ?
C2 C3 1.528(7) . ?
C3 C4 1.510(7) . ?
C5 C6A 1.19(2) . ?
C5 C6B 1.21(3) . ?
C5 C6 1.400(11) . ?
C10 C11 1.390(7) . ?
C10 C15 1.406(7) . ?
C11 C12 1.390(7) . ?
C12 C13 1.374(8) . ?
C13 C14 1.385(8) . ?
C14 C15 1.382(7) . ?
C16 C17 1.391(7) . ?
C16 C21 1.411(6) . ?
C17 C18 1.378(7) . ?
C18 C19 1.386(7) . ?
C19 C20 1.389(7) . ?
C20 C21 1.371(7) . ?
C22 C23 1.385(6) . ?
C22 C27 1.403(7) . ?
C23 C24 1.385(6) . ?
C24 C25 1.378(7) . ?
C25 C26 1.384(7) . ?
C26 C27 1.376(7) . ?
C28 C29 1.385(7) . ?
C28 C33 1.398(7) . ?
C29 C30 1.388(7) . ?
C30 C31 1.399(8) . ?
C31 C32 1.369(8) . ?
C32 C33 1.372(7) . ?
C35 C36 1.389(7) . ?
C35 C40 1.400(6) . ?
C36 C37 1.389(7) . ?
C37 C38 1.388(7) . ?
C38 C39 1.386(7) . ?
C39 C40 1.386(7) . ?
C41 C42 1.390(7) . ?
C41 C46 1.395(7) . ?
C42 C43 1.401(7) . ?
C43 C44 1.375(7) . ?
C44 C45 1.387(7) . ?
C45 C46 1.386(7) . ?
C47 C52 1.396(7) . ?
C47 C48 1.397(7) . ?
C48 C49 1.388(9) . ?
C49 C50 1.375(10) . ?
C50 C51 1.374(8) . ?
C51 C52 1.383(7) . ?
C53 C58 1.391(7) . ?
C53 C54 1.397(7) . ?
C54 C55 1.361(7) . ?
C55 C56 1.383(8) . ?
C56 C57 1.378(7) . ?
C57 C58 1.384(7) . ?
C59 C60 1.357(7) . ?
C59 C64 1.435(6) . ?
C60 C61 1.406(7) . ?
C61 C62 1.354(6) . ?
C62 C63 1.426(7) . ?
C63 C68 1.419(6) . ?
C63 C64 1.432(7) . ?
C64 C65 1.421(7) . ?
C65 C66 1.361(7) . ?
C66 C67 1.400(7) . ?
C67 C68 1.364(7) . ?
C8 C7 1.491(17) . ?
C8 C7A 1.82(3) . ?
C7 C6 1.609(15) . ?
C7B C6B 1.70(4) . ?
